data_7240359
loop_
_publ_author_name
'Dhawa, Tanumoy'
'Hazra, Ananta'
'Barma, Arpita'
'Pal, Kunal'
'Karmakar, Parimal'
'Roy, Partha'

_publ_section_title
;
 4-Methyl-2,6-diformylphenol based biocompatible chemosensors for pH:
 discrimination between normal cells and cancer cells
;
_journal_issue 26
_journal_name_full 'RSC Advances'
_journal_page_first 15501
_journal_page_last 15513
_journal_paper_doi 10.1039/D0RA00754D
_journal_volume 10
_journal_year 2020
_chemical_formula_moiety 'C14 H12 N2 O2'
_chemical_formula_sum 'C14 H12 N2 O2'
_chemical_formula_weight 240.26
_space_group_crystal_system orthorhombic
_space_group_IT_number 43
_space_group_name_Hall 'F 2 -2d'
_space_group_name_H-M_alt 'F d d 2'
_atom_sites_solution_hydrogens mixed
_audit_creation_method SHELXL-2018/3
_audit_update_record
;
2020-01-13 deposited with the CCDC.	2020-04-13 downloaded from the CCDC.
;
_cell_angle_alpha 90
_cell_angle_beta 90
_cell_angle_gamma 90
_cell_formula_units_Z 16
_cell_length_a 29.004(4)
_cell_length_b 37.698(6)
_cell_length_c 4.4554(7)
_cell_measurement_reflns_used 900
_cell_measurement_temperature 273(2)
_cell_measurement_theta_max 27.004
_cell_measurement_theta_min 2.05
_cell_volume 4871.5(13)
_computing_structure_refinement 'SHELXL-2018/3 (Sheldrick, 2018)'
_computing_structure_solution 'SHELXT 2014/5 (Sheldrick, 2014)'
_diffrn_ambient_temperature 273(2)
_diffrn_measured_fraction_theta_full 1.000
_diffrn_measured_fraction_theta_max 0.999
_diffrn_measurement_device_type 'BRUKER D8 QUEST AREA DETECTOR'
_diffrn_radiation_type MoK\a
_diffrn_radiation_wavelength 0.71073
_diffrn_reflns_av_R_equivalents 0.1135
_diffrn_reflns_av_unetI/netI 0.0882
_diffrn_reflns_Laue_measured_fraction_full 1.000
_diffrn_reflns_Laue_measured_fraction_max 0.999
_diffrn_reflns_limit_h_max 36
_diffrn_reflns_limit_h_min -36
_diffrn_reflns_limit_k_max 48
_diffrn_reflns_limit_k_min -47
_diffrn_reflns_limit_l_max 5
_diffrn_reflns_limit_l_min -5
_diffrn_reflns_number 16785
_diffrn_reflns_point_group_measured_fraction_full 1.000
_diffrn_reflns_point_group_measured_fraction_max 0.997
_diffrn_reflns_theta_full 25.242
_diffrn_reflns_theta_max 27.004
_diffrn_reflns_theta_min 1.772
_exptl_absorpt_coefficient_mu 0.090
_exptl_absorpt_correction_T_max 0.987
_exptl_absorpt_correction_T_min 0.963
_exptl_absorpt_correction_type multi-scan
_exptl_absorpt_process_details SADABS
_exptl_crystal_colour white
_exptl_crystal_density_diffrn 1.310
_exptl_crystal_description Block
_exptl_crystal_F_000 2000
_exptl_crystal_size_max 0.55
_exptl_crystal_size_mid 0.35
_exptl_crystal_size_min 0.15
_refine_diff_density_max 0.186
_refine_diff_density_min -0.181
_refine_diff_density_rms 0.040
_refine_ls_abs_structure_details
;
 Flack x determined using 417 quotients [(I+)-(I-)]/[(I+)+(I-)]
 (Parsons, Flack and Wagner, Acta Cryst. B69 (2013) 249-259).
;
_refine_ls_abs_structure_Flack -1.0(10)
_refine_ls_extinction_method none
_refine_ls_goodness_of_fit_ref 1.223
_refine_ls_hydrogen_treatment mixed
_refine_ls_matrix_type full
_refine_ls_number_parameters 167
_refine_ls_number_reflns 2663
_refine_ls_number_restraints 1
_refine_ls_restrained_S_all 1.223
_refine_ls_R_factor_all 0.1715
_refine_ls_R_factor_gt 0.0919
_refine_ls_shift/su_max 0.000
_refine_ls_shift/su_mean 0.000
_refine_ls_structure_factor_coef Fsqd
_refine_ls_weighting_details 'w=1/[\s^2^(Fo^2^)+(0.0282P)^2^+9.7713P] where P=(Fo^2^+2Fc^2^)/3'
_refine_ls_weighting_scheme calc
_refine_ls_wR_factor_gt 0.1377
_refine_ls_wR_factor_ref 0.1637
_reflns_Friedel_coverage 0.764
_reflns_Friedel_fraction_full 1.000
_reflns_Friedel_fraction_max 0.995
_reflns_number_gt 1559
_reflns_number_total 2670
_reflns_threshold_expression 'I > 2\s(I)'
_cod_data_source_file d0ra00754d2.cif
_cod_data_source_block shelx
_cod_depositor_comments 'Adding full bibliography for 7240359--7240360.cif.'
_cod_original_cell_volume 4871.7(13)
_cod_database_code 7240359
_shelx_shelxl_version_number 2018/3
_shelx_space_group_comment
;
The symmetry employed for this shelxl refinement is uniquely defined
by the following loop, which should always be used as a source of
symmetry information in preference to the above space-group names.
They are only intended as comments.
;

loop_
_space_group_symop_operation_xyz
'x, y, z'
'-x, -y, z'
'-x+1/4, y+1/4, z+1/4'
'x+1/4, -y+1/4, z+1/4'
'x, y+1/2, z+1/2'
'-x, -y+1/2, z+1/2'
'-x+1/4, y+3/4, z+3/4'
'x+1/4, -y+3/4, z+3/4'
'x+1/2, y, z+1/2'
'-x+1/2, -y, z+1/2'
'-x+3/4, y+1/4, z+3/4'
'x+3/4, -y+1/4, z+3/4'
'x+1/2, y+1/2, z'
'-x+1/2, -y+1/2, z'
'-x+3/4, y+3/4, z+1/4'
'x+3/4, -y+3/4, z+1/4'

loop_
_atom_site_label
_atom_site_type_symbol
_atom_site_fract_x
_atom_site_fract_y
_atom_site_fract_z
_atom_site_U_iso_or_equiv
_atom_site_adp_type
_atom_site_occupancy
_atom_site_site_symmetry_order
_atom_site_calc_flag
_atom_site_refinement_flags_posn
_atom_site_refinement_flags_adp
_atom_site_refinement_flags_occupancy
_atom_site_disorder_assembly
_atom_site_disorder_group
O2 O 0.74401(15) 0.05212(12) 0.6448(12) 0.0668(16) Uani 1 1 d . . . . .
N1 N 0.82008(16) 0.05908(14) 0.3461(11) 0.0474(13) Uani 1 1 d . . . . .
O1 O 0.65066(15) 0.09110(12) 1.2173(15) 0.097(2) Uani 1 1 d . . . . .
C2 C 0.7684(2) 0.15237(15) 1.0032(14) 0.0480(16) Uani 1 1 d . . . . .
C4 C 0.72132(19) 0.09943(16) 0.9641(16) 0.0494(17) Uani 1 1 d . . . . .
C7 C 0.79194(18) 0.10366(15) 0.6808(13) 0.0426(15) Uani 1 1 d . . . . .
C3 C 0.72994(19) 0.13292(16) 1.0813(15) 0.0503(17) Uani 1 1 d . . . . .
H3 H 0.709066 0.142571 1.217143 0.060 Uiso 1 1 calc R U . . .
C6 C 0.7525(2) 0.08468(16) 0.7609(14) 0.0479(17) Uani 1 1 d . . . . .
N2 N 0.92213(19) 0.05104(16) -0.1527(16) 0.0724(19) Uani 1 1 d . . . . .
C11 C 0.8497(2) 0.01044(17) 0.0612(16) 0.0579(19) Uani 1 1 d . . . . .
H11 H 0.824977 -0.003218 0.126356 0.069 Uiso 1 1 calc R U . . .
C8 C 0.7991(2) 0.13714(15) 0.8045(14) 0.0488(16) Uani 1 1 d . . . . .
H8 H 0.825537 0.149663 0.751518 0.059 Uiso 1 1 calc R U . . .
C10 C 0.8540(2) 0.04536(16) 0.1481(13) 0.0430(15) Uani 1 1 d . . . . .
C9 C 0.82550(19) 0.08936(17) 0.4733(13) 0.0466(16) Uani 1 1 d . . . . .
H9 H 0.851830 0.102509 0.430615 0.056 Uiso 1 1 calc R U . . .
C14 C 0.8901(2) 0.06452(17) 0.0298(16) 0.0594(19) Uani 1 1 d . . . . .
H14 H 0.892352 0.088391 0.080371 0.071 Uiso 1 1 calc R U . . .
C13 C 0.9177(2) 0.0169(2) -0.2231(19) 0.068(2) Uani 1 1 d . . . . .
H13 H 0.939767 0.006672 -0.347284 0.082 Uiso 1 1 calc R U . . .
C12 C 0.8827(3) -0.00375(19) -0.1230(16) 0.066(2) Uani 1 1 d . . . . .
H12 H 0.881007 -0.027466 -0.179320 0.079 Uiso 1 1 calc R U . . .
C1 C 0.7770(2) 0.18901(17) 1.1256(17) 0.070(2) Uani 1 1 d . . . . .
H1A H 0.805368 0.198082 1.045253 0.104 Uiso 1 1 calc R U . . .
H1B H 0.752064 0.204359 1.069144 0.104 Uiso 1 1 calc R U . . .
H1C H 0.779072 0.187951 1.340467 0.104 Uiso 1 1 calc R U . . .
C5 C 0.6805(2) 0.07998(19) 1.058(2) 0.080(3) Uani 1 1 d . . . . .
H5 H 0.677271 0.056889 0.987320 0.096 Uiso 1 1 calc R U . . .
H2 H 0.767(2) 0.0480(16) 0.507(17) 0.07(2) Uiso 1 1 d . . . . .

loop_
_atom_site_aniso_label
_atom_site_aniso_U_11
_atom_site_aniso_U_22
_atom_site_aniso_U_33
_atom_site_aniso_U_23
_atom_site_aniso_U_13
_atom_site_aniso_U_12
O2 0.053(3) 0.057(3) 0.091(4) -0.018(3) 0.022(3) -0.014(2)
N1 0.049(3) 0.051(3) 0.043(3) 0.000(3) 0.003(3) -0.004(2)
O1 0.053(3) 0.075(4) 0.164(6) -0.011(4) 0.051(4) -0.006(3)
C2 0.048(4) 0.047(4) 0.049(4) 0.000(3) 0.003(3) -0.001(3)
C4 0.035(3) 0.050(4) 0.063(5) 0.002(4) 0.010(3) 0.001(3)
C7 0.039(3) 0.048(4) 0.040(4) 0.003(3) 0.002(3) -0.002(3)
C3 0.046(4) 0.051(4) 0.054(4) -0.003(3) 0.008(3) 0.009(3)
C6 0.042(3) 0.043(4) 0.058(5) 0.000(3) -0.002(3) -0.002(3)
N2 0.067(4) 0.070(4) 0.080(5) -0.017(4) 0.021(4) -0.005(3)
C11 0.062(4) 0.052(4) 0.059(5) 0.005(4) 0.004(4) -0.011(3)
C8 0.047(4) 0.049(4) 0.050(4) 0.000(3) 0.004(3) -0.011(3)
C10 0.047(4) 0.045(4) 0.037(4) 0.005(3) -0.004(3) 0.000(3)
C9 0.045(3) 0.055(4) 0.040(4) 0.002(3) 0.006(3) -0.009(3)
C14 0.056(4) 0.052(4) 0.071(5) -0.017(4) 0.009(4) -0.004(3)
C13 0.067(5) 0.068(5) 0.070(6) -0.018(4) 0.016(4) 0.013(4)
C12 0.085(5) 0.048(4) 0.066(5) -0.014(4) 0.004(5) 0.001(4)
C1 0.074(5) 0.059(4) 0.076(6) -0.016(4) 0.013(4) -0.006(4)
C5 0.050(4) 0.065(5) 0.124(8) -0.018(5) 0.034(5) -0.010(4)

loop_
_atom_type_symbol
_atom_type_description
_atom_type_scat_dispersion_real
_atom_type_scat_dispersion_imag
_atom_type_scat_source
C C 0.0033 0.0016 'International Tables Vol C Tables 4.2.6.8 and 6.1.1.4'
H H 0.0000 0.0000 'International Tables Vol C Tables 4.2.6.8 and 6.1.1.4'
N N 0.0061 0.0033 'International Tables Vol C Tables 4.2.6.8 and 6.1.1.4'
O O 0.0106 0.0060 'International Tables Vol C Tables 4.2.6.8 and 6.1.1.4'

loop_
_geom_angle_atom_site_label_1
_geom_angle_atom_site_label_2
_geom_angle_atom_site_label_3
_geom_angle
_geom_angle_site_symmetry_1
_geom_angle_site_symmetry_3
_geom_angle_publ_flag
C6 O2 H2 106(4) . . ?
C9 N1 C10 120.9(5) . . ?
C3 C2 C8 117.6(5) . . ?
C3 C2 C1 122.0(6) . . ?
C8 C2 C1 120.5(5) . . ?
C3 C4 C6 119.3(5) . . ?
C3 C4 C5 119.8(6) . . ?
C6 C4 C5 120.9(6) . . ?
C8 C7 C6 119.1(6) . . ?
C8 C7 C9 119.3(5) . . ?
C6 C7 C9 121.6(6) . . ?
C2 C3 C4 122.2(6) . . ?
C2 C3 H3 118.9 . . ?
C4 C3 H3 118.9 . . ?
O2 C6 C7 121.1(6) . . ?
O2 C6 C4 119.4(5) . . ?
C7 C6 C4 119.5(6) . . ?
C13 N2 C14 116.4(6) . . ?
C12 C11 C10 118.7(6) . . ?
C12 C11 H11 120.7 . . ?
C10 C11 H11 120.7 . . ?
C2 C8 C7 122.3(5) . . ?
C2 C8 H8 118.9 . . ?
C7 C8 H8 118.9 . . ?
C11 C10 C14 117.5(6) . . ?
C11 C10 N1 117.5(6) . . ?
C14 C10 N1 125.0(6) . . ?
N1 C9 C7 122.1(5) . . ?
N1 C9 H9 119.0 . . ?
C7 C9 H9 119.0 . . ?
N2 C14 C10 124.2(6) . . ?
N2 C14 H14 117.9 . . ?
C10 C14 H14 117.9 . . ?
N2 C13 C12 123.4(7) . . ?
N2 C13 H13 118.3 . . ?
C12 C13 H13 118.3 . . ?
C13 C12 C11 119.8(7) . . ?
C13 C12 H12 120.1 . . ?
C11 C12 H12 120.1 . . ?
C2 C1 H1A 109.5 . . ?
C2 C1 H1B 109.5 . . ?
H1A C1 H1B 109.5 . . ?
C2 C1 H1C 109.5 . . ?
H1A C1 H1C 109.5 . . ?
H1B C1 H1C 109.5 . . ?
O1 C5 C4 125.7(7) . . ?
O1 C5 H5 117.2 . . ?
C4 C5 H5 117.2 . . ?

loop_
_geom_bond_atom_site_label_1
_geom_bond_atom_site_label_2
_geom_bond_distance
_geom_bond_site_symmetry_2
_geom_bond_publ_flag
O2 C6 1.355(7) . ?
O2 H2 0.92(7) . ?
N1 C9 1.284(7) . ?
N1 C10 1.418(7) . ?
O1 C5 1.195(8) . ?
C2 C3 1.380(7) . ?
C2 C8 1.381(8) . ?
C2 C1 1.506(8) . ?
C4 C3 1.389(8) . ?
C4 C6 1.396(8) . ?
C4 C5 1.454(8) . ?
C7 C8 1.393(7) . ?
C7 C6 1.395(7) . ?
C7 C9 1.447(8) . ?
C3 H3 0.9300 . ?
N2 C13 1.331(8) . ?
N2 C14 1.335(8) . ?
C11 C12 1.368(9) . ?
C11 C10 1.378(8) . ?
C11 H11 0.9300 . ?
C8 H8 0.9300 . ?
C10 C14 1.378(8) . ?
C9 H9 0.9300 . ?
C14 H14 0.9300 . ?
C13 C12 1.355(9) . ?
C13 H13 0.9300 . ?
C12 H12 0.9300 . ?
C1 H1A 0.9600 . ?
C1 H1B 0.9600 . ?
C1 H1C 0.9600 . ?
C5 H5 0.9300 . ?

loop_
_geom_torsion_atom_site_label_1
_geom_torsion_atom_site_label_2
_geom_torsion_atom_site_label_3
_geom_torsion_atom_site_label_4
_geom_torsion
_geom_torsion_site_symmetry_1
_geom_torsion_site_symmetry_2
_geom_torsion_site_symmetry_3
_geom_torsion_site_symmetry_4
_geom_torsion_publ_flag
C8 C2 C3 C4 -0.9(9) . . . . ?
C1 C2 C3 C4 178.6(6) . . . . ?
C6 C4 C3 C2 0.2(10) . . . . ?
C5 C4 C3 C2 179.2(6) . . . . ?
C8 C7 C6 O2 179.6(6) . . . . ?
C9 C7 C6 O2 -0.5(9) . . . . ?
C8 C7 C6 C4 -0.4(9) . . . . ?
C9 C7 C6 C4 179.4(6) . . . . ?
C3 C4 C6 O2 -179.6(6) . . . . ?
C5 C4 C6 O2 1.4(10) . . . . ?
C3 C4 C6 C7 0.5(9) . . . . ?
C5 C4 C6 C7 -178.5(6) . . . . ?
C3 C2 C8 C7 1.0(9) . . . . ?
C1 C2 C8 C7 -178.5(6) . . . . ?
C6 C7 C8 C2 -0.4(9) . . . . ?
C9 C7 C8 C2 179.8(6) . . . . ?
C12 C11 C10 C14 3.5(9) . . . . ?
C12 C11 C10 N1 -178.2(6) . . . . ?
C9 N1 C10 C11 169.1(6) . . . . ?
C9 N1 C10 C14 -12.7(9) . . . . ?
C10 N1 C9 C7 -178.7(5) . . . . ?
C8 C7 C9 N1 -178.1(6) . . . . ?
C6 C7 C9 N1 2.1(9) . . . . ?
C13 N2 C14 C10 0.6(11) . . . . ?
C11 C10 C14 N2 -2.9(10) . . . . ?
N1 C10 C14 N2 178.9(6) . . . . ?
C14 N2 C13 C12 1.0(12) . . . . ?
N2 C13 C12 C11 -0.3(12) . . . . ?
C10 C11 C12 C13 -2.0(10) . . . . ?
C3 C4 C5 O1 5.3(13) . . . . ?
C6 C4 C5 O1 -175.7(8) . . . . ?
